data_1506934
loop_
_publ_author_name
'Saitoh, Terunobu'
'Yoshida, Suguru'
'Ichikawa, Junji'

_publ_section_title
;
 1,8-bis(diphenylmethylium)naphthalenediyl dication as an organic oxidant:
 synthesis of benzidines via self-coupling of N,N-dialkylanilines.
;
_journal_issue 24
_journal_name_full 'Organic letters'
_journal_page_first 4563
_journal_page_last 4565
_journal_paper_doi 10.1021/ol048058w
_journal_volume 6
_journal_year 2004
_chemical_formula_sum 'C36 H26 Cl2 O8'
_chemical_formula_weight 657.47
_chemical_name_systematic
; 
 ? 
;
_space_group_IT_number 14
_symmetry_space_group_name_Hall '-P 2yab'
_symmetry_space_group_name_H-M 'P 1 21/a 1'
_atom_sites_solution_hydrogens geom
_atom_sites_solution_primary direct
_atom_sites_solution_secondary difmap
_audit_creation_method SHELXL-97
_cell_angle_alpha 90.0000(15)
_cell_angle_beta 104.6052(17)
_cell_angle_gamma 90.0000(15)
_cell_formula_units_Z 4
_cell_length_a 16.090(7)
_cell_length_b 10.544(4)
_cell_length_c 17.881(7)
_cell_measurement_temperature 120(2)
_cell_volume 2936(2)
_computing_structure_refinement 'SHELXL-97 (Sheldrick, 1997)'
_computing_structure_solution 'SHELXS-97 (Sheldrick, 1990)'
_diffrn_ambient_temperature 120(2)
_diffrn_measured_fraction_theta_full 0.749
_diffrn_measured_fraction_theta_max 0.749
_diffrn_radiation_monochromator graphite
_diffrn_radiation_source 'fine-focus sealed tube'
_diffrn_radiation_type MoK\a
_diffrn_radiation_wavelength 0.71070
_diffrn_reflns_av_R_equivalents 0.0296
_diffrn_reflns_av_sigmaI/netI 0.0462
_diffrn_reflns_limit_h_max 20
_diffrn_reflns_limit_h_min -17
_diffrn_reflns_limit_k_max 13
_diffrn_reflns_limit_k_min -13
_diffrn_reflns_limit_l_max 23
_diffrn_reflns_limit_l_min -21
_diffrn_reflns_number 16652
_diffrn_reflns_theta_full 27.48
_diffrn_reflns_theta_max 27.48
_diffrn_reflns_theta_min 3.05
_exptl_absorpt_coefficient_mu 0.279
_exptl_absorpt_correction_T_max 0.9463
_exptl_absorpt_correction_T_min 0.8732
_exptl_crystal_density_diffrn 1.488
_exptl_crystal_density_method 'not measured'
_exptl_crystal_F_000 1360
_exptl_crystal_size_max 0.50
_exptl_crystal_size_mid 0.30
_exptl_crystal_size_min 0.20
_refine_diff_density_max 1.480
_refine_diff_density_min -0.773
_refine_diff_density_rms 0.075
_refine_ls_extinction_method none
_refine_ls_goodness_of_fit_ref 1.054
_refine_ls_hydrogen_treatment mixed
_refine_ls_matrix_type full
_refine_ls_number_parameters 434
_refine_ls_number_reflns 5037
_refine_ls_number_restraints 0
_refine_ls_restrained_S_all 1.054
_refine_ls_R_factor_all 0.0593
_refine_ls_R_factor_gt 0.0527
_refine_ls_shift/su_max 0.001
_refine_ls_shift/su_mean 0.000
_refine_ls_structure_factor_coef Fsqd
_refine_ls_weighting_details 'calc w=1/[\s^2^(Fo^2^)+(0.0837P)^2^+2.5555P] where P=(Fo^2^+2Fc^2^)/3'
_refine_ls_weighting_scheme calc
_refine_ls_wR_factor_gt 0.1420
_refine_ls_wR_factor_ref 0.1467
_reflns_number_gt 4415
_reflns_number_total 5037
_reflns_threshold_expression >2sigma(I)
_cod_data_source_file ol048058wsi20041020_010608.cif
_cod_data_source_block ichi0130
_cod_database_code 1506934

loop_
_symmetry_equiv_pos_as_xyz
'x, y, z'
'-x+1/2, y+1/2, -z'
'-x, -y, -z'
'x-1/2, -y-1/2, z'

loop_
_atom_site_label
_atom_site_type_symbol
_atom_site_fract_x
_atom_site_fract_y
_atom_site_fract_z
_atom_site_U_iso_or_equiv
_atom_site_adp_type
_atom_site_occupancy
_atom_site_symmetry_multiplicity
_atom_site_calc_flag
_atom_site_refinement_flags
_atom_site_disorder_assembly
_atom_site_disorder_group
C1 C 0.52501(17) 0.1828(3) 0.82914(15) 0.0169(5) Uani 1 1 d . . .
C2 C 0.60901(17) 0.2115(3) 0.87009(16) 0.0207(6) Uani 1 1 d . . .
H1 H 0.6541 0.1552 0.8670 0.025 Uiso 1 1 calc R . .
C3 C 0.62832(18) 0.3205(3) 0.91541(16) 0.0238(6) Uani 1 1 d . . .
H2 H 0.6855 0.3369 0.9441 0.029 Uiso 1 1 calc R . .
C4 C 0.56338(19) 0.4039(3) 0.91798(16) 0.0236(6) Uani 1 1 d . . .
H3 H 0.5766 0.4792 0.9477 0.028 Uiso 1 1 calc R . .
C5 C 0.47796(18) 0.3802(3) 0.87765(16) 0.0200(6) Uani 1 1 d . . .
C6 C 0.41313(19) 0.4655(3) 0.88601(16) 0.0238(6) Uani 1 1 d . . .
H4 H 0.4290 0.5418 0.9143 0.029 Uiso 1 1 calc R . .
C7 C 0.32834(19) 0.4408(3) 0.85445(17) 0.0241(6) Uani 1 1 d . . .
H5 H 0.2852 0.4960 0.8635 0.029 Uiso 1 1 calc R . .
C8 C 0.30605(18) 0.3324(3) 0.80835(16) 0.0209(6) Uani 1 1 d . . .
H6 H 0.2470 0.3132 0.7881 0.025 Uiso 1 1 calc R . .
C9 C 0.36700(17) 0.2523(2) 0.79127(14) 0.0163(5) Uani 1 1 d . . .
C10 C 0.45654(17) 0.2695(3) 0.83081(15) 0.0163(5) Uani 1 1 d . . .
C11 C 0.51503(17) 0.0544(3) 0.79556(14) 0.0168(5) Uani 1 1 d . . .
C12 C 0.56797(17) 0.0218(3) 0.74458(15) 0.0188(6) Uani 1 1 d . . .
C13 C 0.60038(18) -0.1023(3) 0.74193(16) 0.0227(6) Uani 1 1 d . . .
H7 H 0.5853 -0.1675 0.7727 0.027 Uiso 1 1 calc R . .
C14 C 0.65397(19) -0.1285(3) 0.69455(17) 0.0273(7) Uani 1 1 d . . .
H8 H 0.6771 -0.2113 0.6940 0.033 Uiso 1 1 calc R . .
C15 C 0.67437(19) -0.0344(3) 0.64755(17) 0.0282(7) Uani 1 1 d . . .
H9 H 0.7112 -0.0535 0.6150 0.034 Uiso 1 1 calc R . .
C16 C 0.64118(18) 0.0878(3) 0.64784(17) 0.0255(6) Uani 1 1 d . . .
H10 H 0.6533 0.1506 0.6140 0.031 Uiso 1 1 calc R . .
C17 C 0.59060(18) 0.1171(3) 0.69758(16) 0.0213(6) Uani 1 1 d . . .
H11 H 0.5710 0.2016 0.7002 0.026 Uiso 1 1 calc R . .
C18 C 0.46001(16) -0.0352(2) 0.82002(15) 0.0167(5) Uani 1 1 d . . .
C19 C 0.42532(17) -0.1415(3) 0.77458(16) 0.0193(6) Uani 1 1 d . . .
H12 H 0.4379 -0.1548 0.7260 0.023 Uiso 1 1 calc R . .
C20 C 0.37360(18) -0.2257(3) 0.80028(17) 0.0233(6) Uani 1 1 d . . .
H13 H 0.3505 -0.2970 0.7695 0.028 Uiso 1 1 calc R . .
C21 C 0.35488(19) -0.2068(3) 0.87155(17) 0.0247(6) Uani 1 1 d . . .
H14 H 0.3183 -0.2646 0.8886 0.030 Uiso 1 1 calc R . .
C22 C 0.38964(19) -0.1034(3) 0.91801(16) 0.0225(6) Uani 1 1 d . . .
H15 H 0.3779 -0.0924 0.9671 0.027 Uiso 1 1 calc R . .
C23 C 0.44071(17) -0.0180(3) 0.89262(15) 0.0192(6) Uani 1 1 d . . .
H16 H 0.4633 0.0531 0.9238 0.023 Uiso 1 1 calc R . .
C24 C 0.33402(17) 0.1684(2) 0.72467(15) 0.0176(5) Uani 1 1 d . . .
C25 C 0.37218(17) 0.1736(3) 0.65959(15) 0.0186(6) Uani 1 1 d . . .
C26 C 0.40381(18) 0.2897(3) 0.63961(16) 0.0232(6) Uani 1 1 d . . .
H17 H 0.4053 0.3620 0.6717 0.028 Uiso 1 1 calc R . .
C27 C 0.4327(2) 0.2986(3) 0.57331(17) 0.0283(7) Uani 1 1 d . . .
H18 H 0.4518 0.3778 0.5586 0.034 Uiso 1 1 calc R . .
C28 C 0.4340(2) 0.1920(3) 0.52839(17) 0.0306(7) Uani 1 1 d . . .
H19 H 0.4543 0.1986 0.4831 0.037 Uiso 1 1 calc R . .
C29 C 0.40577(19) 0.0760(3) 0.54875(16) 0.0266(6) Uani 1 1 d . . .
H20 H 0.4092 0.0029 0.5186 0.032 Uiso 1 1 calc R . .
C30 C 0.37281(18) 0.0663(3) 0.61246(15) 0.0211(6) Uani 1 1 d . . .
H21 H 0.3506 -0.0123 0.6247 0.025 Uiso 1 1 calc R . .
C31 C 0.25736(17) 0.0951(3) 0.72049(15) 0.0184(6) Uani 1 1 d . . .
C32 C 0.20093(18) 0.0639(3) 0.64769(16) 0.0235(6) Uani 1 1 d . . .
H22 H 0.2135 0.0913 0.6011 0.028 Uiso 1 1 calc R . .
C33 C 0.12783(19) -0.0063(3) 0.64530(18) 0.0276(7) Uani 1 1 d . . .
H23 H 0.0897 -0.0266 0.5969 0.033 Uiso 1 1 calc R . .
C34 C 0.1098(2) -0.0476(3) 0.71332(19) 0.0291(7) Uani 1 1 d . . .
H24 H 0.0594 -0.0959 0.7111 0.035 Uiso 1 1 calc R . .
C35 C 0.16494(19) -0.0187(3) 0.78485(17) 0.0249(6) Uani 1 1 d . . .
H25 H 0.1530 -0.0497 0.8309 0.030 Uiso 1 1 calc R . .
C36 C 0.23701(18) 0.0548(3) 0.78877(16) 0.0216(6) Uani 1 1 d . . .
H26 H 0.2729 0.0782 0.8376 0.026 Uiso 1 1 calc R . .
Cl1 Cl 0.38621(6) -0.31922(8) 0.57439(5) 0.0359(2) Uani 1 1 d . . .
Cl2 Cl 0.35277(4) 0.23716(7) 1.04434(4) 0.02245(18) Uani 1 1 d . . .
O1 O 0.29192(14) 0.3394(2) 1.02544(13) 0.0335(5) Uani 1 1 d . . .
O2 O 0.31630(16) 0.1339(2) 1.07811(14) 0.0409(6) Uani 1 1 d . . .
O3 O 0.42886(14) 0.2808(2) 1.09929(15) 0.0411(6) Uani 1 1 d . . .
O4 O 0.3722(2) 0.1931(3) 0.97515(15) 0.0512(7) Uani 1 1 d . . .
O5 O 0.4258(2) -0.3967(3) 0.52543(16) 0.0551(8) Uani 1 1 d . A 1
O6 O 0.3803(2) -0.3932(3) 0.64000(18) 0.0651(9) Uani 1 1 d . A .
O7 O 0.4524(8) -0.2309(16) 0.6058(8) 0.059(4) Uani 0.46(3) 1 d P A 3
O8 O 0.3159(12) -0.2503(17) 0.5193(10) 0.083(6) Uani 0.46(3) 1 d P A 3
O9 O 0.4380(11) -0.2129(10) 0.5990(8) 0.076(4) Uani 0.54(3) 1 d P A 2
O10 O 0.3088(9) -0.292(2) 0.5417(9) 0.120(5) Uani 0.54(3) 1 d P A 2

loop_
_atom_site_aniso_label
_atom_site_aniso_U_11
_atom_site_aniso_U_22
_atom_site_aniso_U_33
_atom_site_aniso_U_23
_atom_site_aniso_U_13
_atom_site_aniso_U_12
C1 0.0185(13) 0.0187(13) 0.0142(12) 0.0014(10) 0.0058(10) -0.0015(11)
C2 0.0175(14) 0.0231(14) 0.0216(13) 0.0025(11) 0.0053(11) -0.0018(11)
C3 0.0208(14) 0.0282(15) 0.0209(14) 0.0008(12) 0.0024(11) -0.0061(12)
C4 0.0300(16) 0.0219(14) 0.0185(13) -0.0039(11) 0.0052(12) -0.0095(12)
C5 0.0244(15) 0.0188(14) 0.0173(13) 0.0009(10) 0.0060(11) -0.0021(11)
C6 0.0353(17) 0.0174(14) 0.0197(13) -0.0019(11) 0.0088(12) 0.0011(12)
C7 0.0279(16) 0.0198(14) 0.0262(15) 0.0004(11) 0.0101(12) 0.0085(12)
C8 0.0200(14) 0.0230(14) 0.0204(13) 0.0009(11) 0.0065(11) 0.0021(11)
C9 0.0172(13) 0.0166(12) 0.0150(12) 0.0018(10) 0.0041(10) 0.0007(10)
C10 0.0176(13) 0.0170(13) 0.0153(12) 0.0017(10) 0.0062(10) -0.0021(10)
C11 0.0168(13) 0.0199(13) 0.0121(12) 0.0017(10) 0.0009(10) 0.0028(10)
C12 0.0162(13) 0.0251(14) 0.0155(12) -0.0019(11) 0.0045(10) -0.0008(11)
C13 0.0205(14) 0.0234(15) 0.0237(14) -0.0034(11) 0.0048(11) -0.0001(11)
C14 0.0231(15) 0.0300(16) 0.0292(15) -0.0050(13) 0.0073(12) 0.0056(13)
C15 0.0216(15) 0.0419(19) 0.0231(15) -0.0094(13) 0.0091(12) -0.0026(13)
C16 0.0227(15) 0.0340(17) 0.0216(14) -0.0028(12) 0.0093(12) -0.0056(12)
C17 0.0190(14) 0.0245(15) 0.0201(13) -0.0022(11) 0.0044(11) -0.0027(11)
C18 0.0162(13) 0.0161(13) 0.0182(13) 0.0021(10) 0.0049(10) 0.0029(10)
C19 0.0188(13) 0.0201(13) 0.0194(13) -0.0001(11) 0.0055(10) 0.0027(11)
C20 0.0216(14) 0.0193(14) 0.0286(15) -0.0005(12) 0.0057(12) -0.0004(11)
C21 0.0240(15) 0.0213(14) 0.0309(16) 0.0049(12) 0.0107(12) 0.0005(12)
C22 0.0259(15) 0.0233(14) 0.0213(14) 0.0034(11) 0.0116(11) 0.0035(12)
C23 0.0214(14) 0.0176(13) 0.0188(13) -0.0004(10) 0.0056(11) 0.0034(11)
C24 0.0195(13) 0.0159(13) 0.0160(12) 0.0033(10) 0.0019(10) 0.0046(10)
C25 0.0174(13) 0.0225(14) 0.0149(12) 0.0024(11) 0.0019(10) -0.0003(11)
C26 0.0249(15) 0.0237(15) 0.0196(14) 0.0010(11) 0.0032(11) -0.0012(12)
C27 0.0322(17) 0.0307(16) 0.0223(15) 0.0087(12) 0.0076(13) -0.0041(13)
C28 0.0321(17) 0.044(2) 0.0178(14) 0.0030(13) 0.0095(12) -0.0030(14)
C29 0.0289(16) 0.0313(16) 0.0191(14) -0.0031(12) 0.0053(12) -0.0015(13)
C30 0.0220(14) 0.0218(14) 0.0183(13) 0.0008(11) 0.0031(11) 0.0001(11)
C31 0.0171(13) 0.0172(13) 0.0206(13) 0.0009(11) 0.0043(11) 0.0033(10)
C32 0.0245(15) 0.0237(15) 0.0211(14) 0.0010(11) 0.0035(11) 0.0007(12)
C33 0.0233(15) 0.0258(15) 0.0305(16) -0.0040(13) 0.0007(12) -0.0024(12)
C34 0.0244(16) 0.0230(15) 0.0415(18) -0.0004(14) 0.0112(13) -0.0049(12)
C35 0.0269(15) 0.0213(14) 0.0287(15) 0.0010(12) 0.0111(12) 0.0010(12)
C36 0.0223(14) 0.0201(14) 0.0226(14) 0.0008(11) 0.0060(11) 0.0042(11)
Cl1 0.0422(5) 0.0354(4) 0.0299(4) -0.0041(3) 0.0090(3) -0.0026(4)
Cl2 0.0243(3) 0.0220(3) 0.0223(3) -0.0012(3) 0.0082(3) 0.0009(3)
O1 0.0263(12) 0.0331(12) 0.0391(13) -0.0013(10) 0.0047(10) 0.0091(10)
O2 0.0435(15) 0.0374(14) 0.0423(14) 0.0105(11) 0.0116(11) -0.0096(11)
O3 0.0247(12) 0.0330(13) 0.0566(16) -0.0009(12) -0.0065(11) -0.0023(10)
O4 0.084(2) 0.0450(16) 0.0352(14) 0.0001(12) 0.0350(14) 0.0194(15)
O5 0.074(2) 0.0457(17) 0.0501(16) -0.0133(13) 0.0245(15) -0.0013(14)
O6 0.091(2) 0.0548(19) 0.0630(19) -0.0002(15) 0.0444(18) -0.0142(17)
O7 0.028(5) 0.111(11) 0.038(5) -0.028(5) 0.008(4) -0.017(5)
O8 0.081(9) 0.080(8) 0.057(7) -0.016(6) -0.039(6) 0.052(6)
O9 0.165(12) 0.019(4) 0.077(7) -0.023(3) 0.091(8) -0.040(5)
O10 0.075(6) 0.194(13) 0.107(8) 0.078(10) 0.052(7) 0.060(8)

loop_
_atom_type_symbol
_atom_type_description
_atom_type_scat_dispersion_real
_atom_type_scat_dispersion_imag
_atom_type_scat_source
C C 0.0033 0.0016 'International Tables Vol C Tables 4.2.6.8 and 6.1.1.4'
H H 0.0000 0.0000 'International Tables Vol C Tables 4.2.6.8 and 6.1.1.4'
O O 0.0106 0.0060 'International Tables Vol C Tables 4.2.6.8 and 6.1.1.4'
Cl Cl 0.1484 0.1585 'International Tables Vol C Tables 4.2.6.8 and 6.1.1.4'

loop_
_geom_angle_atom_site_label_1
_geom_angle_atom_site_label_2
_geom_angle_atom_site_label_3
_geom_angle
C2 C1 C10 119.8(2)
C2 C1 C11 113.8(2)
C10 C1 C11 126.0(2)
C3 C2 C1 121.8(3)
C3 C2 H1 119.1
C1 C2 H1 119.1
C4 C3 C2 119.1(3)
C4 C3 H2 120.5
C2 C3 H2 120.5
C3 C4 C5 121.5(3)
C3 C4 H3 119.2
C5 C4 H3 119.2
C4 C5 C6 119.1(3)
C4 C5 C10 120.4(3)
C6 C5 C10 120.5(3)
C7 C6 C5 121.5(3)
C7 C6 H4 119.2
C5 C6 H4 119.2
C6 C7 C8 118.7(3)
C6 C7 H5 120.7
C8 C7 H5 120.7
C9 C8 C7 122.4(3)
C9 C8 H6 118.8
C7 C8 H6 118.8
C8 C9 C10 119.2(2)
C8 C9 C24 114.5(2)
C10 C9 C24 125.6(2)
C5 C10 C1 117.3(2)
C5 C10 C9 116.9(2)
C1 C10 C9 125.7(2)
C18 C11 C12 123.1(2)
C18 C11 C1 119.5(2)
C12 C11 C1 117.2(2)
C13 C12 C17 119.0(3)
C13 C12 C11 121.6(3)
C17 C12 C11 119.3(3)
C14 C13 C12 119.9(3)
C14 C13 H7 120.1
C12 C13 H7 120.1
C13 C14 C15 120.5(3)
C13 C14 H8 119.8
C15 C14 H8 119.8
C14 C15 C16 120.5(3)
C14 C15 H9 119.8
C16 C15 H9 119.8
C17 C16 C15 119.8(3)
C17 C16 H10 120.1
C15 C16 H10 120.1
C16 C17 C12 120.3(3)
C16 C17 H11 119.9
C12 C17 H11 119.9
C19 C18 C23 118.7(2)
C19 C18 C11 122.0(2)
C23 C18 C11 119.2(2)
C20 C19 C18 120.3(3)
C20 C19 H12 119.8
C18 C19 H12 119.8
C19 C20 C21 120.1(3)
C19 C20 H13 119.9
C21 C20 H13 119.9
C20 C21 C22 120.5(3)
C20 C21 H14 119.7
C22 C21 H14 119.7
C23 C22 C21 119.9(3)
C23 C22 H15 120.1
C21 C22 H15 120.1
C22 C23 C18 120.4(3)
C22 C23 H16 119.8
C18 C23 H16 119.8
C31 C24 C25 120.6(2)
C31 C24 C9 119.6(2)
C25 C24 C9 119.3(2)
C26 C25 C30 119.2(3)
C26 C25 C24 119.4(2)
C30 C25 C24 121.2(2)
C27 C26 C25 119.9(3)
C27 C26 H17 120.0
C25 C26 H17 120.0
C26 C27 C28 120.0(3)
C26 C27 H18 120.0
C28 C27 H18 120.0
C27 C28 C29 120.7(3)
C27 C28 H19 119.6
C29 C28 H19 119.6
C30 C29 C28 120.2(3)
C30 C29 H20 119.9
C28 C29 H20 119.9
C29 C30 C25 119.8(3)
C29 C30 H21 120.1
C25 C30 H21 120.1
C36 C31 C32 119.3(3)
C36 C31 C24 120.0(2)
C32 C31 C24 120.7(3)
C33 C32 C31 119.5(3)
C33 C32 H22 120.2
C31 C32 H22 120.2
C32 C33 C34 120.3(3)
C32 C33 H23 119.8
C34 C33 H23 119.8
C33 C34 C35 120.7(3)
C33 C34 H24 119.7
C35 C34 H24 119.7
C36 C35 C34 120.0(3)
C36 C35 H25 120.0
C34 C35 H25 120.0
C35 C36 C31 120.1(3)
C35 C36 H26 120.0
C31 C36 H26 120.0
O10 Cl1 O9 113.4(9)
O10 Cl1 O7 125.6(9)
O9 Cl1 O7 12.2(10)
O10 Cl1 O6 104.0(7)
O9 Cl1 O6 109.6(6)
O7 Cl1 O6 103.4(7)
O10 Cl1 O5 112.3(7)
O9 Cl1 O5 108.8(6)
O7 Cl1 O5 102.0(7)
O6 Cl1 O5 108.48(19)
O10 Cl1 O8 24.4(9)
O9 Cl1 O8 96.3(7)
O7 Cl1 O8 108.1(8)
O6 Cl1 O8 127.7(12)
O5 Cl1 O8 104.5(7)
O4 Cl2 O1 108.96(15)
O4 Cl2 O3 111.18(18)
O1 Cl2 O3 109.43(14)
O4 Cl2 O2 108.59(17)
O1 Cl2 O2 109.88(15)
O3 Cl2 O2 108.78(15)

loop_
_geom_bond_atom_site_label_1
_geom_bond_atom_site_label_2
_geom_bond_distance
C1 C2 1.398(4)
C1 C10 1.438(4)
C1 C11 1.474(4)
C2 C3 1.396(4)
C2 H1 0.9500
C3 C4 1.375(4)
C3 H2 0.9500
C4 C5 1.404(4)
C4 H3 0.9500
C5 C6 1.413(4)
C5 C10 1.428(4)
C6 C7 1.364(4)
C6 H4 0.9500
C7 C8 1.402(4)
C7 H5 0.9500
C8 C9 1.386(4)
C8 H6 0.9500
C9 C10 1.447(4)
C9 C24 1.471(4)
C11 C18 1.436(4)
C11 C12 1.437(4)
C12 C13 1.414(4)
C12 C17 1.415(4)
C13 C14 1.381(4)
C13 H7 0.9500
C14 C15 1.392(4)
C14 H8 0.9500
C15 C16 1.395(5)
C15 H9 0.9500
C16 C17 1.384(4)
C16 H10 0.9500
C17 H11 0.9500
C18 C19 1.414(4)
C18 C23 1.421(4)
C19 C20 1.373(4)
C19 H12 0.9500
C20 C21 1.396(4)
C20 H13 0.9500
C21 C22 1.399(4)
C21 H14 0.9500
C22 C23 1.371(4)
C22 H15 0.9500
C23 H16 0.9500
C24 C31 1.442(4)
C24 C25 1.447(4)
C25 C26 1.406(4)
C25 C30 1.413(4)
C26 C27 1.382(4)
C26 H17 0.9500
C27 C28 1.384(5)
C27 H18 0.9500
C28 C29 1.385(5)
C28 H19 0.9500
C29 C30 1.376(4)
C29 H20 0.9500
C30 H21 0.9500
C31 C36 1.407(4)
C31 C32 1.425(4)
C32 C33 1.382(4)
C32 H22 0.9500
C33 C34 1.389(4)
C33 H23 0.9500
C34 C35 1.394(4)
C34 H24 0.9500
C35 C36 1.382(4)
C35 H25 0.9500
C36 H26 0.9500
Cl1 O10 1.269(16)
Cl1 O9 1.399(10)
Cl1 O7 1.420(12)
Cl1 O6 1.432(3)
Cl1 O5 1.456(3)
Cl1 O8 1.489(11)
Cl2 O4 1.428(2)
Cl2 O1 1.438(2)
Cl2 O3 1.438(2)
Cl2 O2 1.440(2)

loop_
_geom_torsion_atom_site_label_1
_geom_torsion_atom_site_label_2
_geom_torsion_atom_site_label_3
_geom_torsion_atom_site_label_4
_geom_torsion
C10 C1 C2 C3 2.5(4)
C11 C1 C2 C3 -170.2(2)
C1 C2 C3 C4 -2.0(4)
C2 C3 C4 C5 1.6(4)
C3 C4 C5 C6 176.3(3)
C3 C4 C5 C10 -1.7(4)
C4 C5 C6 C7 -173.4(3)
C10 C5 C6 C7 4.6(4)
C5 C6 C7 C8 -4.4(4)
C6 C7 C8 C9 -2.6(4)
C7 C8 C9 C10 9.1(4)
C7 C8 C9 C24 -162.0(3)
C4 C5 C10 C1 2.1(4)
C6 C5 C10 C1 -175.9(2)
C4 C5 C10 C9 179.9(2)
C6 C5 C10 C9 2.0(4)
C2 C1 C10 C5 -2.4(4)
C11 C1 C10 C5 169.2(2)
C2 C1 C10 C9 179.9(2)
C11 C1 C10 C9 -8.4(4)
C8 C9 C10 C5 -8.5(4)
C24 C9 C10 C5 161.6(2)
C8 C9 C10 C1 169.1(3)
C24 C9 C10 C1 -20.8(4)
C2 C1 C11 C18 117.9(3)
C10 C1 C11 C18 -54.2(4)
C2 C1 C11 C12 -56.5(3)
C10 C1 C11 C12 131.4(3)
C18 C11 C12 C13 -29.0(4)
C1 C11 C12 C13 145.1(3)
C18 C11 C12 C17 153.0(3)
C1 C11 C12 C17 -32.8(3)
C17 C12 C13 C14 0.7(4)
C11 C12 C13 C14 -177.3(3)
C12 C13 C14 C15 -1.9(4)
C13 C14 C15 C16 0.2(4)
C14 C15 C16 C17 2.8(4)
C15 C16 C17 C12 -4.0(4)
C13 C12 C17 C16 2.3(4)
C11 C12 C17 C16 -179.7(2)
C12 C11 C18 C19 -27.1(4)
C1 C11 C18 C19 158.9(2)
C12 C11 C18 C23 151.8(2)
C1 C11 C18 C23 -22.2(4)
C23 C18 C19 C20 0.4(4)
C11 C18 C19 C20 179.4(3)
C18 C19 C20 C21 0.0(4)
C19 C20 C21 C22 -1.1(4)
C20 C21 C22 C23 1.7(4)
C21 C22 C23 C18 -1.3(4)
C19 C18 C23 C22 0.2(4)
C11 C18 C23 C22 -178.8(2)
C8 C9 C24 C31 -49.9(3)
C10 C9 C24 C31 139.6(3)
C8 C9 C24 C25 121.9(3)
C10 C9 C24 C25 -48.7(4)
C31 C24 C25 C26 138.7(3)
C9 C24 C25 C26 -32.9(4)
C31 C24 C25 C30 -36.8(4)
C9 C24 C25 C30 151.6(2)
C30 C25 C26 C27 1.8(4)
C24 C25 C26 C27 -173.8(3)
C25 C26 C27 C28 -2.7(4)
C26 C27 C28 C29 0.5(5)
C27 C28 C29 C30 2.7(5)
C28 C29 C30 C25 -3.5(4)
C26 C25 C30 C29 1.3(4)
C24 C25 C30 C29 176.8(3)
C25 C24 C31 C36 158.5(2)
C9 C24 C31 C36 -29.9(4)
C25 C24 C31 C32 -22.4(4)
C9 C24 C31 C32 149.3(3)
C36 C31 C32 C33 -0.7(4)
C24 C31 C32 C33 -179.9(3)
C31 C32 C33 C34 -0.7(4)
C32 C33 C34 C35 0.0(5)
C33 C34 C35 C36 2.0(5)
C34 C35 C36 C31 -3.4(4)
C32 C31 C36 C35 2.8(4)
C24 C31 C36 C35 -178.1(3)
